data_7040104
loop_
_publ_author_name
'Wei, Qi'
'Zhang, Ya-Jun'
'Song, Ying'
'Yang, Guo-Yu'
'Zou, Xiaodong'

_publ_section_title
;
 A series of inorganic-organic hybrid cadmium borates with novel
 Cd-centred [Cd@B14O20(OH)6](2-) clusters.
;
_journal_issue 35
_journal_name_full 'Dalton transactions (Cambridge, England : 2003)'
_journal_page_first 13937
_journal_page_last 13943
_journal_paper_doi 10.1039/c6dt02875f
_journal_volume 45
_journal_year 2016
_chemical_formula_sum 'C14 H32 B14 Cd N4 O26'
_chemical_formula_weight 936.19
_chemical_name_systematic
; 
 ? 
;
_space_group_IT_number 14
_symmetry_cell_setting monoclinic
_symmetry_space_group_name_Hall '-P 2ybc'
_symmetry_space_group_name_H-M 'P 1 21/c 1'
_atom_sites_solution_hydrogens geom
_atom_sites_solution_primary direct
_atom_sites_solution_secondary difmap
_audit_creation_method SHELXL-97
_audit_update_record
;
2015-01-23 deposited with the CCDC.
2016-08-02 downloaded from the CCDC.
;
_cell_angle_alpha 90.00
_cell_angle_beta 96.971(11)
_cell_angle_gamma 90.00
_cell_formula_units_Z 2
_cell_length_a 8.791(5)
_cell_length_b 11.992(7)
_cell_length_c 17.538(9)
_cell_measurement_reflns_used 5448
_cell_measurement_temperature 293(2)
_cell_measurement_theta_max 27.4797
_cell_measurement_theta_min 2.0605
_cell_volume 1835.2(18)
_computing_cell_refinement 'CrystalClear (Rigaku Inc., 2007)'
_computing_data_collection 'CrystalClear (Rigaku Inc., 2007)'
_computing_data_reduction 'CrystalClear (Rigaku Inc., 2007)'
_computing_structure_refinement 'SHELXL-97 (Sheldrick, 1997)'
_computing_structure_solution 'SHELXS-97 (Sheldrick, 1990)'
_diffrn_ambient_temperature 293(2)
_diffrn_measured_fraction_theta_full 0.990
_diffrn_measured_fraction_theta_max 0.990
_diffrn_radiation_monochromator graphite
_diffrn_radiation_source 'fine-focus sealed tube'
_diffrn_radiation_type MoK\a
_diffrn_radiation_wavelength 0.71073
_diffrn_reflns_av_R_equivalents 0.0343
_diffrn_reflns_av_sigmaI/netI 0.0361
_diffrn_reflns_limit_h_max 11
_diffrn_reflns_limit_h_min -11
_diffrn_reflns_limit_k_max 15
_diffrn_reflns_limit_k_min -15
_diffrn_reflns_limit_l_max 22
_diffrn_reflns_limit_l_min -22
_diffrn_reflns_number 14014
_diffrn_reflns_theta_full 27.46
_diffrn_reflns_theta_max 27.46
_diffrn_reflns_theta_min 2.33
_exptl_absorpt_coefficient_mu 0.695
_exptl_absorpt_correction_T_max 1.0000
_exptl_absorpt_correction_T_min 0.6868
_exptl_absorpt_correction_type multi-scan
_exptl_crystal_colour Colorless
_exptl_crystal_density_diffrn 1.694
_exptl_crystal_density_method 'not measured'
_exptl_crystal_description Prism
_exptl_crystal_F_000 940
_exptl_crystal_size_max 0.2000
_exptl_crystal_size_mid 0.1500
_exptl_crystal_size_min 0.1000
_refine_diff_density_max 1.202
_refine_diff_density_min -1.086
_refine_diff_density_rms 0.137
_refine_ls_extinction_method none
_refine_ls_goodness_of_fit_ref 1.098
_refine_ls_hydrogen_treatment mixed
_refine_ls_matrix_type full
_refine_ls_number_parameters 268
_refine_ls_number_reflns 4167
_refine_ls_number_restraints 0
_refine_ls_restrained_S_all 1.098
_refine_ls_R_factor_all 0.0428
_refine_ls_R_factor_gt 0.0376
_refine_ls_shift/su_max 0.000
_refine_ls_shift/su_mean 0.000
_refine_ls_structure_factor_coef Fsqd
_refine_ls_weighting_details 'calc w=1/[\s^2^(Fo^2^)+(0.0686P)^2^+0.6798P] where P=(Fo^2^+2Fc^2^)/3'
_refine_ls_weighting_scheme calc
_refine_ls_wR_factor_gt 0.1091
_refine_ls_wR_factor_ref 0.1201
_reflns_number_gt 3784
_reflns_number_total 4167
_reflns_threshold_expression >2sigma(I)
_cod_data_source_file c6dt02875f2.cif
_cod_data_source_block 1
_cod_depositor_comments
;
The following automatic conversions were performed:

'_exptl_absorpt_correction_type' value 'Multi-scan' changed to
'multi-scan' according to
/usr/data/users/saulius/crontab/automatic-downloads/rss-feeds/RSC/lib/dictionaries/cif_core.dic
dictionary named 'cif_core.dic' version 2.4.2 from 2011-04-26.

Automatic conversion script
Id: cif_fix_values 4268 2015-11-12 08:31:59Z antanas 

 Adding full bibliography for 7040104--7040107.cif.
;
_cod_original_sg_symbol_H-M P21/c
_cod_database_code 7040104

loop_
_symmetry_equiv_pos_as_xyz
'x, y, z'
'-x, y+1/2, -z+1/2'
'-x, -y, -z'
'x, -y-1/2, z-1/2'

loop_
_atom_site_label
_atom_site_type_symbol
_atom_site_fract_x
_atom_site_fract_y
_atom_site_fract_z
_atom_site_U_iso_or_equiv
_atom_site_adp_type
_atom_site_occupancy
_atom_site_symmetry_multiplicity
_atom_site_calc_flag
_atom_site_refinement_flags
Cd1 Cd 0.5000 0.0000 0.5000 0.02072(12) Uani 1 2 d S
B1 B 0.0253(3) -0.0598(2) 0.31116(15) 0.0234(5) Uani 1 1 d .
B2 B 0.3092(3) -0.0565(2) 0.34093(14) 0.0205(5) Uani 1 1 d .
B3 B 0.1327(3) 0.0471(2) 0.41912(15) 0.0235(5) Uani 1 1 d .
B4 B 0.7732(3) -0.2875(2) 0.35658(16) 0.0254(6) Uani 1 1 d .
B5 B 0.5180(3) 0.0192(3) 0.27385(17) 0.0224(5) Uani 1 1 d .
B6 B 0.8058(3) -0.1539(2) 0.45818(16) 0.0247(5) Uani 1 1 d .
B7 B 0.5737(3) -0.1428(2) 0.35927(14) 0.0209(5) Uani 1 1 d .
O1 O 0.0082(2) 0.01757(17) 0.36813(13) 0.0311(5) Uani 1 1 d .
O2 O -0.0986(2) -0.09338(18) 0.26305(10) 0.0332(4) Uani 1 1 d .
H2A H -0.1769 -0.0784 0.2820 0.050 Uiso 1 1 d R
O3 O 0.5731(2) 0.09333(17) 0.22415(12) 0.0356(5) Uani 1 1 d .
H3A H 0.5052 0.1374 0.2083 0.053 Uiso 1 1 d R
O4 O 0.8348(2) -0.37564(16) 0.32227(11) 0.0344(4) Uani 1 1 d .
H4A H 0.7700 -0.4028 0.2900 0.052 Uiso 1 1 d R
O5 O 0.8660(2) -0.23624(16) 0.41585(11) 0.0309(4) Uani 1 1 d .
O6 O 0.8965(2) -0.11730(17) 0.52222(10) 0.0309(4) Uani 1 1 d .
O7 O 0.3685(2) 0.02348(16) 0.28789(11) 0.0235(4) Uani 1 1 d .
O8 O 0.2751(2) 0.00967(14) 0.41126(11) 0.0232(4) Uani 1 1 d .
O9 O 0.6627(2) -0.11396(15) 0.43693(9) 0.0236(4) Uani 1 1 d .
O10 O 0.62756(19) -0.25277(14) 0.33603(10) 0.0243(4) Uani 1 1 d .
O11 O 0.16456(18) -0.10333(15) 0.30335(9) 0.0246(4) Uani 1 1 d .
O12 O 0.41455(19) -0.14295(15) 0.36621(10) 0.0247(4) Uani 1 1 d .
O13 O 0.61759(18) -0.05926(15) 0.30460(9) 0.0240(4) Uani 1 1 d .
C1 C 0.8215(8) 0.0134(4) 0.0668(4) 0.0809(17) Uani 1 1 d .
H1A H 0.7934 -0.0015 0.0132 0.121 Uiso 1 1 calc R
H1B H 0.7607 -0.0320 0.0966 0.121 Uiso 1 1 calc R
H1C H 0.9280 -0.0037 0.0806 0.121 Uiso 1 1 calc R
C2 C 0.7937(4) 0.1352(3) 0.0828(2) 0.0541(9) Uani 1 1 d .
H2B H 0.8539 0.1810 0.0521 0.065 Uiso 1 1 calc R
H2C H 0.6864 0.1526 0.0682 0.065 Uiso 1 1 calc R
C3 C 0.2678(3) -0.1585(2) 0.57616(17) 0.0335(6) Uani 1 1 d .
H11A H 0.2020 -0.1000 0.5604 0.040 Uiso 1 1 calc R
C4 C 0.2101(4) -0.2479(3) 0.61262(19) 0.0435(7) Uani 1 1 d .
H9A H 0.1080 -0.2491 0.6215 0.052 Uiso 1 1 calc R
C5 C 0.3060(4) -0.3351(3) 0.6357(2) 0.0521(9) Uani 1 1 d .
H13A H 0.2698 -0.3971 0.6597 0.062 Uiso 1 1 calc R
C6 C 0.4569(5) -0.3288(3) 0.6224(2) 0.0613(11) Uani 1 1 d .
H8A H 0.5245 -0.3864 0.6380 0.074 Uiso 1 1 calc R
C7 C 0.5071(4) -0.2364(3) 0.58595(19) 0.0449(8) Uani 1 1 d .
H7A H 0.6094 -0.2328 0.5775 0.054 Uiso 1 1 calc R
N1 N 0.8359(3) 0.1612(2) 0.16503(15) 0.0388(6) Uani 1 1 d .
H1D H 0.8179 0.2330 0.1732 0.058 Uiso 1 1 calc R
H1E H 0.9350 0.1468 0.1782 0.058 Uiso 1 1 calc R
H1F H 0.7803 0.1195 0.1932 0.058 Uiso 1 1 calc R
N2 N 0.4137(2) -0.15165(18) 0.56219(12) 0.0268(4) Uani 1 1 d .

loop_
_atom_site_aniso_label
_atom_site_aniso_U_11
_atom_site_aniso_U_22
_atom_site_aniso_U_33
_atom_site_aniso_U_23
_atom_site_aniso_U_13
_atom_site_aniso_U_12
Cd1 0.01603(18) 0.02425(18) 0.02186(17) 0.00023(7) 0.00222(12) 0.00264(7)
B1 0.0181(13) 0.0286(13) 0.0233(12) -0.0023(10) 0.0017(10) 0.0007(10)
B2 0.0130(12) 0.0258(13) 0.0225(12) 0.0005(9) 0.0021(9) 0.0019(9)
B3 0.0167(12) 0.0275(14) 0.0259(12) -0.0020(10) 0.0012(10) 0.0037(10)
B4 0.0203(13) 0.0264(14) 0.0293(13) -0.0059(11) 0.0020(10) 0.0042(11)
B5 0.0148(14) 0.0279(12) 0.0246(14) -0.0018(11) 0.0025(11) -0.0005(11)
B6 0.0182(13) 0.0285(14) 0.0268(13) -0.0047(10) 0.0007(10) 0.0034(10)
B7 0.0181(12) 0.0217(12) 0.0230(12) -0.0024(9) 0.0026(9) 0.0017(10)
O1 0.0167(10) 0.0423(10) 0.0331(11) -0.0149(8) -0.0021(8) 0.0080(8)
O2 0.0170(9) 0.0499(12) 0.0320(9) -0.0129(8) 0.0009(7) -0.0007(8)
O3 0.0223(9) 0.0383(11) 0.0477(11) 0.0187(9) 0.0109(8) 0.0054(8)
O4 0.0215(9) 0.0330(10) 0.0467(11) -0.0193(8) -0.0032(8) 0.0070(7)
O5 0.0187(9) 0.0343(10) 0.0379(10) -0.0150(8) -0.0038(7) 0.0084(7)
O6 0.0196(9) 0.0398(11) 0.0318(9) -0.0138(8) -0.0034(7) 0.0075(7)
O7 0.0153(9) 0.0283(8) 0.0270(9) 0.0050(7) 0.0036(7) 0.0038(7)
O8 0.0177(10) 0.0322(10) 0.0194(9) -0.0046(6) 0.0003(8) 0.0016(6)
O9 0.0203(9) 0.0269(9) 0.0230(8) -0.0041(6) 0.0005(7) 0.0074(7)
O10 0.0164(8) 0.0234(8) 0.0322(8) -0.0065(7) -0.0009(6) 0.0037(6)
O11 0.0142(8) 0.0318(9) 0.0276(8) -0.0066(7) 0.0025(6) 0.0001(7)
O12 0.0170(8) 0.0262(9) 0.0316(9) 0.0044(7) 0.0056(7) 0.0031(7)
O13 0.0131(8) 0.0289(9) 0.0304(9) 0.0037(7) 0.0039(6) 0.0031(6)
C1 0.095(4) 0.074(3) 0.075(4) -0.021(2) 0.019(3) -0.011(3)
C2 0.045(2) 0.066(2) 0.0517(19) 0.0093(17) 0.0056(15) 0.0005(17)
C3 0.0272(14) 0.0313(14) 0.0429(15) 0.0054(12) 0.0081(12) 0.0039(11)
C4 0.0359(17) 0.0429(18) 0.0542(18) 0.0094(14) 0.0157(14) -0.0020(13)
C5 0.057(2) 0.0459(19) 0.0559(19) 0.0214(15) 0.0185(17) 0.0030(16)
C6 0.058(2) 0.049(2) 0.080(3) 0.0379(19) 0.020(2) 0.0196(17)
C7 0.0338(16) 0.0441(17) 0.0592(18) 0.0201(15) 0.0150(14) 0.0131(13)
N1 0.0278(12) 0.0336(13) 0.0567(15) 0.0069(11) 0.0121(11) -0.0010(10)
N2 0.0229(11) 0.0276(11) 0.0303(10) 0.0039(8) 0.0045(8) 0.0014(8)

loop_
_atom_type_symbol
_atom_type_description
_atom_type_scat_dispersion_real
_atom_type_scat_dispersion_imag
_atom_type_scat_source
C C 0.0033 0.0016 'International Tables Vol C Tables 4.2.6.8 and 6.1.1.4'
H H 0.0000 0.0000 'International Tables Vol C Tables 4.2.6.8 and 6.1.1.4'
B B 0.0013 0.0007 'International Tables Vol C Tables 4.2.6.8 and 6.1.1.4'
Cd Cd -0.8075 1.2024 'International Tables Vol C Tables 4.2.6.8 and 6.1.1.4'
N N 0.0061 0.0033 'International Tables Vol C Tables 4.2.6.8 and 6.1.1.4'
O O 0.0106 0.0060 'International Tables Vol C Tables 4.2.6.8 and 6.1.1.4'

loop_
_geom_angle_atom_site_label_1
_geom_angle_atom_site_label_2
_geom_angle_atom_site_label_3
_geom_angle
_geom_angle_site_symmetry_1
_geom_angle_site_symmetry_3
N2 Cd1 N2 180.0 . 3_656
N2 Cd1 O9 88.97(8) . 3_656
N2 Cd1 O9 91.03(8) 3_656 3_656
N2 Cd1 O9 91.03(8) . .
N2 Cd1 O9 88.97(8) 3_656 .
O9 Cd1 O9 180.00(7) 3_656 .
N2 Cd1 O8 86.94(8) . 3_656
N2 Cd1 O8 93.06(8) 3_656 3_656
O9 Cd1 O8 103.10(7) 3_656 3_656
O9 Cd1 O8 76.90(7) . 3_656
N2 Cd1 O8 93.06(8) . .
N2 Cd1 O8 86.94(8) 3_656 .
O9 Cd1 O8 76.90(7) 3_656 .
O9 Cd1 O8 103.10(7) . .
O8 Cd1 O8 180.0 3_656 .
O11 B1 O2 119.4(2) . .
O11 B1 O1 120.7(2) . .
O2 B1 O1 119.9(2) . .
O12 B2 O11 110.8(2) . .
O12 B2 O7 113.79(19) . .
O11 B2 O7 108.56(19) . .
O12 B2 O8 108.12(19) . .
O11 B2 O8 108.45(18) . .
O7 B2 O8 106.9(2) . .
O8 B3 O1 121.5(2) . .
O8 B3 O6 122.5(2) . 3_656
O1 B3 O6 115.9(2) . 3_656
O10 B4 O4 122.4(2) . .
O10 B4 O5 121.0(2) . .
O4 B4 O5 116.5(2) . .
O13 B5 O7 123.0(2) . .
O13 B5 O3 116.3(2) . 1
O7 B5 O3 120.7(3) . 1
O13 B5 O3 116.3(2) . .
O7 B5 O3 120.7(3) . .
O3 B5 O3 0.00(16) 1 .
O9 B6 O6 122.8(2) . .
O9 B6 O5 120.6(2) . .
O6 B6 O5 116.6(2) . .
O12 B7 O13 113.3(2) . .
O12 B7 O10 112.1(2) . .
O13 B7 O10 108.09(18) . .
O12 B7 O9 109.13(18) . .
O13 B7 O9 106.31(19) . .
O10 B7 O9 107.60(19) . .
B3 O1 B1 119.6(2) . .
B1 O2 H2A 109.5 . .
O3 O3 B5 0(10) 1 .
O3 O3 H3A 0.0 1 .
B5 O3 H3A 109.5 . .
B4 O4 H4A 109.5 . .
B6 O5 B4 119.5(2) . .
B6 O6 B3 131.7(2) . 3_656
B5 O7 B2 120.7(2) . .
B3 O8 B2 122.0(2) . .
B3 O8 Cd1 131.23(17) . .
B2 O8 Cd1 105.99(14) . .
B6 O9 B7 121.58(19) . .
B6 O9 Cd1 132.35(16) . .
B7 O9 Cd1 106.07(13) . .
B4 O10 B7 121.8(2) . .
B1 O11 B2 123.5(2) . .
B7 O12 B2 125.67(19) . .
B5 O13 B7 121.7(2) . .
C2 C1 H1A 109.5 . .
C2 C1 H1B 109.5 . .
H1A C1 H1B 109.5 . .
C2 C1 H1C 109.5 . .
H1A C1 H1C 109.5 . .
H1B C1 H1C 109.5 . .
N1 C2 C1 110.9(4) . .
N1 C2 H2B 109.4 . .
C1 C2 H2B 109.4 . .
N1 C2 H2C 109.4 . .
C1 C2 H2C 109.4 . .
H2B C2 H2C 108.0 . .
N2 C3 C4 123.3(3) . .
N2 C3 H11A 118.3 . .
C4 C3 H11A 118.3 . .
C5 C4 C3 118.9(3) . .
C5 C4 H9A 120.6 . .
C3 C4 H9A 120.6 . .
C4 C5 C6 118.5(3) . .
C4 C5 H13A 120.7 . .
C6 C5 H13A 120.7 . .
C5 C6 C7 119.5(3) . .
C5 C6 H8A 120.2 . .
C7 C6 H8A 120.2 . .
N2 C7 C6 122.3(3) . .
N2 C7 H7A 118.8 . .
C6 C7 H7A 118.8 . .
C2 N1 H1D 109.5 . .
C2 N1 H1E 109.5 . .
H1D N1 H1E 109.5 . .
C2 N1 H1F 109.5 . .
H1D N1 H1F 109.5 . .
H1E N1 H1F 109.5 . .
C3 N2 C7 117.5(2) . .
C3 N2 Cd1 121.03(18) . .
C7 N2 Cd1 121.51(19) . .

loop_
_geom_bond_atom_site_label_1
_geom_bond_atom_site_label_2
_geom_bond_distance
_geom_bond_site_symmetry_2
Cd1 N2 2.296(2) .
Cd1 N2 2.296(2) 3_656
Cd1 O9 2.3494(18) 3_656
Cd1 O9 2.3494(18) .
Cd1 O8 2.366(2) 3_656
Cd1 O8 2.366(2) .
B1 O11 1.353(3) .
B1 O2 1.355(3) .
B1 O1 1.385(3) .
B2 O12 1.424(3) .
B2 O11 1.471(3) .
B2 O7 1.475(3) .
B2 O8 1.527(3) .
B3 O8 1.352(3) .
B3 O1 1.373(4) .
B3 O6 1.378(3) 3_656
B4 O10 1.353(3) .
B4 O4 1.361(3) .
B4 O5 1.385(3) .
B5 O13 1.352(4) .
B5 O7 1.367(4) .
B5 O3 1.373(4) 1
B5 O3 1.373(4) .
B6 O9 1.355(3) .
B6 O6 1.368(3) .
B6 O5 1.379(3) .
B7 O12 1.419(3) .
B7 O13 1.471(3) .
B7 O10 1.475(3) .
B7 O9 1.526(3) .
O2 H2A 0.8199 .
O3 O3 0.000(5) 1
O3 H3A 0.8198 .
O4 H4A 0.8199 .
O6 B3 1.378(3) 3_656
C1 C2 1.513(6) .
C1 H1A 0.9600 .
C1 H1B 0.9600 .
C1 H1C 0.9600 .
C2 N1 1.478(5) .
C2 H2B 0.9700 .
C2 H2C 0.9700 .
C3 N2 1.337(3) .
C3 C4 1.375(4) .
C3 H11A 0.9300 .
C4 C5 1.374(5) .
C4 H9A 0.9300 .
C5 C6 1.377(5) .
C5 H13A 0.9300 .
C6 C7 1.378(5) .
C6 H8A 0.9300 .
C7 N2 1.341(4) .
C7 H7A 0.9300 .
N1 H1D 0.8900 .
N1 H1E 0.8900 .
N1 H1F 0.8900 .

loop_
_geom_hbond_atom_site_label_D
_geom_hbond_atom_site_label_H
_geom_hbond_atom_site_label_A
_geom_hbond_distance_DH
_geom_hbond_distance_HA
_geom_hbond_distance_DA
_geom_hbond_angle_DHA
_geom_hbond_site_symmetry_A
N1 H1D O11 0.89 2.01 2.878(4) 165.5 2_655
N1 H1D O12 0.89 2.55 3.221(3) 132.2 2_655
N1 H1E O4 0.89 2.04 2.910(3) 164.4 2_755
N1 H1F O3 0.89 1.99 2.767(3) 145.5 1
O4 H4A O7 0.82 1.93 2.748(3) 174.8 2_645
O3 H3A O10 0.82 1.87 2.679(3) 171.4 2_655
O2 H2A O13 0.82 1.91 2.714(3) 166.5 1_455
